data_1549575
loop_
_publ_author_name
'Zhang, Liang'
'Liu, Shuya'
'Zhao, Zhiguo'
'Su, Hongmei'
'Hao, Jingcheng'
'Wang, Yao'

_publ_section_title
;
 (Salen)Mn(iii)-catalyzed chemoselective acylazidation of olefins.
;
_journal_issue 28
_journal_name_full 'Chemical science'
_journal_page_first 6085
_journal_page_last 6090
_journal_paper_doi 10.1039/c8sc01882k
_journal_volume 9
_journal_year 2018
_chemical_formula_moiety 'C27 H28 N4 O2'
_chemical_formula_sum 'C27 H28 N4 O2'
_chemical_formula_weight 440.53
_space_group_crystal_system monoclinic
_space_group_IT_number 15
_space_group_name_Hall '-C 2yc'
_space_group_name_H-M_alt 'C 1 2/c 1'
_symmetry_space_group_name_Hall '-C 2yc'
_symmetry_space_group_name_H-M 'C 1 2/c 1'
_atom_sites_solution_hydrogens geom
_audit_creation_method SHELXL-2014/7
_audit_update_record
;
2017-04-26 deposited with the CCDC.
2018-06-19 downloaded from the CCDC.
;
_cell_angle_alpha 90
_cell_angle_beta 94.879(4)
_cell_angle_gamma 90
_cell_formula_units_Z 8
_cell_length_a 22.679(7)
_cell_length_b 10.176(3)
_cell_length_c 21.562(6)
_cell_measurement_reflns_used 1089
_cell_measurement_temperature 298(2)
_cell_measurement_theta_max 19.376
_cell_measurement_theta_min 2.366
_cell_volume 4958(3)
_computing_structure_refinement 'SHELXL-2014/7 (Sheldrick, 2014)'
_diffrn_ambient_temperature 298(2)
_diffrn_measured_fraction_theta_full 0.999
_diffrn_measured_fraction_theta_max 0.999
_diffrn_measurement_device_type 'Bruker APEX-II'
_diffrn_measurement_method '\w and \f scans'
_diffrn_radiation_type MoK\a
_diffrn_radiation_wavelength 0.71073
_diffrn_reflns_av_R_equivalents 0.0386
_diffrn_reflns_av_unetI/netI 0.0419
_diffrn_reflns_Laue_measured_fraction_full 0.999
_diffrn_reflns_Laue_measured_fraction_max 0.999
_diffrn_reflns_limit_h_max 26
_diffrn_reflns_limit_h_min -15
_diffrn_reflns_limit_k_max 12
_diffrn_reflns_limit_k_min -12
_diffrn_reflns_limit_l_max 25
_diffrn_reflns_limit_l_min -25
_diffrn_reflns_number 14327
_diffrn_reflns_point_group_measured_fraction_full 0.999
_diffrn_reflns_point_group_measured_fraction_max 0.999
_diffrn_reflns_theta_full 24.995
_diffrn_reflns_theta_max 24.995
_diffrn_reflns_theta_min 1.802
_exptl_absorpt_coefficient_mu 0.076
_exptl_absorpt_correction_T_max 0.7456
_exptl_absorpt_correction_T_min 0.6941
_exptl_absorpt_correction_type multi-scan
_exptl_crystal_colour colourless
_exptl_crystal_density_diffrn 1.180
_exptl_crystal_description block
_exptl_crystal_F_000 1872
_exptl_crystal_size_max 0.100
_exptl_crystal_size_mid 0.040
_exptl_crystal_size_min 0.020
_refine_diff_density_max 0.136
_refine_diff_density_min -0.152
_refine_diff_density_rms 0.031
_refine_ls_extinction_coef 0.00174(19)
_refine_ls_extinction_expression Fc^*^=kFc[1+0.001xFc^2^\l^3^/sin(2\q)]^-1/4^
_refine_ls_extinction_method 'SHELXL-2014/7 (Sheldrick 2014'
_refine_ls_goodness_of_fit_ref 1.009
_refine_ls_hydrogen_treatment constr
_refine_ls_matrix_type full
_refine_ls_number_parameters 300
_refine_ls_number_reflns 4364
_refine_ls_number_restraints 48
_refine_ls_restrained_S_all 1.057
_refine_ls_R_factor_all 0.0967
_refine_ls_R_factor_gt 0.0444
_refine_ls_shift/su_max 0.000
_refine_ls_shift/su_mean 0.000
_refine_ls_structure_factor_coef Fsqd
_refine_ls_weighting_details 'w=1/[\s^2^(Fo^2^)+(0.0404P)^2^+2.3114P] where P=(Fo^2^+2Fc^2^)/3'
_refine_ls_weighting_scheme calc
_refine_ls_wR_factor_gt 0.0939
_refine_ls_wR_factor_ref 0.1222
_reflns_Friedel_coverage 0.000
_reflns_number_gt 2456
_reflns_number_total 4364
_reflns_threshold_expression 'I > 2\s(I)'
_cod_data_source_file c8sc01882k2.cif
_cod_data_source_block p
_cod_depositor_comments 'Adding full bibliography for 1549575.cif.'
_cod_original_cell_volume 4958(2)
_cod_database_code 1549575
_shelx_shelxl_version_number 2014/7
_shelx_space_group_comment
;
The symmetry employed for this shelxl refinement is uniquely defined
by the following loop, which should always be used as a source of
symmetry information in preference to the above space-group names.
They are only intended as comments.
;
_shelx_estimated_absorpt_t_min 0.992
_shelx_estimated_absorpt_t_max 0.998

loop_
_space_group_symop_operation_xyz
'x, y, z'
'-x, y, -z+1/2'
'x+1/2, y+1/2, z'
'-x+1/2, y+1/2, -z+1/2'
'-x, -y, -z'
'x, -y, z-1/2'
'-x+1/2, -y+1/2, -z'
'x+1/2, -y+1/2, z-1/2'

loop_
_atom_site_label
_atom_site_type_symbol
_atom_site_fract_x
_atom_site_fract_y
_atom_site_fract_z
_atom_site_U_iso_or_equiv
_atom_site_adp_type
_atom_site_occupancy
_atom_site_site_symmetry_order
_atom_site_calc_flag
_atom_site_refinement_flags_posn
_atom_site_refinement_flags_adp
O1 O 0.02051(8) -0.13070(16) 0.05577(7) 0.0739(5) Uani 1 1 d . .
O2 O 0.06319(7) 0.08806(17) 0.20232(6) 0.0747(5) Uani 1 1 d . .
N1 N 0.10136(8) 0.15177(17) 0.11449(7) 0.0541(5) Uani 1 1 d . .
N2 N -0.06828(11) 0.3827(2) 0.23182(13) 0.1048(9) Uani 1 1 d . .
N3 N -0.05720(8) 0.3190(2) 0.19148(11) 0.0670(5) Uani 1 1 d . U
N4 N -0.04287(9) 0.2609(2) 0.14559(9) 0.0709(6) Uani 1 1 d . U
C1 C -0.23106(12) 0.0285(3) 0.08189(13) 0.0835(8) Uani 1 1 d . U
H1 H -0.2703 0.0112 0.0683 0.100 Uiso 1 1 calc R U
C2 C -0.21030(12) -0.0001(3) 0.14162(13) 0.0836(7) Uani 1 1 d . U
H2 H -0.2354 -0.0373 0.1687 0.100 Uiso 1 1 calc R U
C3 C -0.15223(11) 0.0261(2) 0.16192(11) 0.0697(6) Uani 1 1 d . U
H3 H -0.1386 0.0068 0.2028 0.084 Uiso 1 1 calc R U
C4 C -0.11383(10) 0.0806(2) 0.12249(9) 0.0541(5) Uani 1 1 d . U
C5 C -0.13517(11) 0.1087(2) 0.06174(10) 0.0642(6) Uani 1 1 d . U
H5 H -0.1102 0.1449 0.0343 0.077 Uiso 1 1 calc R U
C6 C -0.19381(12) 0.0829(3) 0.04200(12) 0.0779(7) Uani 1 1 d . U
H6 H -0.2080 0.1026 0.0013 0.093 Uiso 1 1 calc R U
C7 C -0.05113(9) 0.1142(2) 0.14747(9) 0.0534(6) Uani 1 1 d . U
H7 H -0.0445 0.0838 0.1906 0.064 Uiso 1 1 calc R U
C8 C -0.00152(9) 0.0623(2) 0.11022(8) 0.0508(6) Uani 1 1 d . .
H8 H -0.0047 0.1040 0.0691 0.061 Uiso 1 1 calc R U
C9 C 0.00107(10) -0.0870(2) 0.10197(9) 0.0549(6) Uani 1 1 d . .
C10 C -0.01819(13) -0.1738(2) 0.15228(11) 0.0798(8) Uani 1 1 d . .
H10A H -0.0611 -0.1724 0.1505 0.096 Uiso 1 1 calc R U
H10B H -0.0034 -0.1373 0.1921 0.096 Uiso 1 1 calc R U
C11 C 0.00201(15) -0.3166(3) 0.14951(13) 0.0946(9) Uani 1 1 d . .
H11A H -0.0196 -0.3686 0.1777 0.114 Uiso 1 1 calc R U
H11B H -0.0076 -0.3499 0.1077 0.114 Uiso 1 1 calc R U
C12 C 0.06691(17) -0.3331(3) 0.16645(17) 0.1343(13) Uani 1 1 d . .
H12A H 0.0886 -0.2901 0.1359 0.201 Uiso 1 1 calc R U
H12B H 0.0766 -0.4249 0.1677 0.201 Uiso 1 1 calc R U
H12C H 0.0772 -0.2948 0.2066 0.201 Uiso 1 1 calc R U
C13 C 0.05743(10) 0.1030(2) 0.14552(9) 0.0544(6) Uani 1 1 d . .
C14 C 0.10441(10) 0.1500(2) 0.04685(9) 0.0593(6) Uani 1 1 d . .
H14A H 0.0682 0.1118 0.0276 0.071 Uiso 1 1 calc R U
H14B H 0.1369 0.0939 0.0372 0.071 Uiso 1 1 calc R U
C15 C 0.15613(10) 0.1890(2) 0.15093(10) 0.0630(6) Uani 1 1 d . .
H15A H 0.1462 0.2265 0.1901 0.076 Uiso 1 1 calc R U
H15B H 0.1757 0.2568 0.1286 0.076 Uiso 1 1 calc R U
C16 C 0.19904(10) 0.0767(2) 0.16461(9) 0.0575(6) Uani 1 1 d . .
C17 C 0.18684(12) -0.0509(3) 0.14722(12) 0.0777(7) Uani 1 1 d . .
H17 H 0.1504 -0.0712 0.1264 0.093 Uiso 1 1 calc R U
C18 C 0.22778(14) -0.1497(3) 0.16010(14) 0.0925(9) Uani 1 1 d . .
H18 H 0.2189 -0.2355 0.1476 0.111 Uiso 1 1 calc R U
C19 C 0.28112(14) -0.1217(4) 0.19105(13) 0.0901(9) Uani 1 1 d . .
H19 H 0.3087 -0.1883 0.1997 0.108 Uiso 1 1 calc R U
C20 C 0.29417(12) 0.0037(4) 0.20934(13) 0.0879(9) Uani 1 1 d . .
H20 H 0.3305 0.0226 0.2307 0.106 Uiso 1 1 calc R U
C21 C 0.25353(11) 0.1028(3) 0.19622(11) 0.0748(7) Uani 1 1 d . .
H21 H 0.2628 0.1883 0.2088 0.090 Uiso 1 1 calc R U
C22 C 0.11278(10) 0.2835(2) 0.01881(9) 0.0540(6) Uani 1 1 d . .
C23 C 0.15331(12) 0.2986(3) -0.02468(11) 0.0771(8) Uani 1 1 d . .
H23 H 0.1759 0.2270 -0.0352 0.093 Uiso 1 1 calc R U
C24 C 0.16088(15) 0.4183(3) -0.05294(13) 0.0960(9) Uani 1 1 d . .
H24 H 0.1888 0.4270 -0.0819 0.115 Uiso 1 1 calc R U
C25 C 0.12787(15) 0.5230(3) -0.03873(14) 0.0932(9) Uani 1 1 d . .
H25 H 0.1324 0.6031 -0.0585 0.112 Uiso 1 1 calc R U
C26 C 0.08785(14) 0.5106(3) 0.00473(15) 0.0956(9) Uani 1 1 d . .
H26 H 0.0655 0.5828 0.0151 0.115 Uiso 1 1 calc R U
C27 C 0.08050(11) 0.3909(3) 0.03336(12) 0.0789(8) Uani 1 1 d . .
H27 H 0.0532 0.3833 0.0630 0.095 Uiso 1 1 calc R U

loop_
_atom_site_aniso_label
_atom_site_aniso_U_11
_atom_site_aniso_U_22
_atom_site_aniso_U_33
_atom_site_aniso_U_23
_atom_site_aniso_U_13
_atom_site_aniso_U_12
O1 0.1044(13) 0.0696(12) 0.0488(9) -0.0072(8) 0.0123(9) 0.0087(10)
O2 0.0826(11) 0.1058(14) 0.0342(8) 0.0056(8) -0.0043(7) -0.0076(10)
N1 0.0633(12) 0.0569(12) 0.0418(10) -0.0010(8) 0.0026(9) -0.0045(10)
N2 0.0965(18) 0.0851(19) 0.135(2) -0.0445(16) 0.0210(16) 0.0073(15)
N3 0.0543(12) 0.0593(13) 0.0858(15) -0.0129(11) -0.0029(11) 0.0043(10)
N4 0.0904(14) 0.0569(12) 0.0648(12) -0.0052(10) 0.0037(11) -0.0007(11)
C1 0.0673(15) 0.0956(18) 0.0871(17) -0.0266(15) 0.0032(14) 0.0077(14)
C2 0.0760(16) 0.0947(18) 0.0818(16) -0.0137(14) 0.0167(14) -0.0030(14)
C3 0.0714(14) 0.0799(16) 0.0585(13) -0.0060(12) 0.0092(12) -0.0013(13)
C4 0.0632(13) 0.0542(13) 0.0450(11) -0.0081(10) 0.0043(10) 0.0069(11)
C5 0.0705(14) 0.0690(15) 0.0527(12) -0.0075(11) 0.0019(11) 0.0122(12)
C6 0.0800(16) 0.0873(17) 0.0640(14) -0.0159(13) -0.0077(13) 0.0197(14)
C7 0.0715(14) 0.0475(13) 0.0408(11) 0.0010(9) 0.0019(10) 0.0029(11)
C8 0.0643(14) 0.0563(15) 0.0313(10) 0.0039(9) 0.0015(10) 0.0023(11)
C9 0.0631(14) 0.0589(15) 0.0412(12) -0.0008(11) -0.0036(11) 0.0012(12)
C10 0.110(2) 0.0630(18) 0.0693(16) 0.0111(13) 0.0219(15) 0.0022(16)
C11 0.136(3) 0.0607(19) 0.088(2) 0.0098(15) 0.0177(19) -0.0018(19)
C12 0.156(4) 0.101(3) 0.140(3) 0.027(2) -0.024(3) 0.031(3)
C13 0.0668(15) 0.0558(15) 0.0402(12) 0.0014(10) 0.0011(11) 0.0010(12)
C14 0.0720(15) 0.0627(16) 0.0443(12) -0.0027(11) 0.0120(11) -0.0018(12)
C15 0.0651(15) 0.0636(16) 0.0592(14) -0.0049(12) -0.0013(12) -0.0057(13)
C16 0.0626(15) 0.0658(17) 0.0449(12) 0.0015(11) 0.0090(11) 0.0001(13)
C17 0.0759(18) 0.0630(18) 0.0923(19) 0.0073(15) -0.0041(15) 0.0034(15)
C18 0.098(2) 0.070(2) 0.110(2) 0.0124(17) 0.0091(19) 0.0099(18)
C19 0.085(2) 0.100(3) 0.087(2) 0.0239(18) 0.0160(17) 0.0250(19)
C20 0.0657(18) 0.118(3) 0.0796(19) -0.0013(18) 0.0022(14) 0.016(2)
C21 0.0667(17) 0.089(2) 0.0688(16) -0.0109(14) 0.0095(13) 0.0015(16)
C22 0.0600(14) 0.0592(15) 0.0426(12) 0.0012(11) 0.0033(11) 0.0014(12)
C23 0.098(2) 0.0693(18) 0.0672(16) 0.0063(14) 0.0276(15) 0.0066(15)
C24 0.127(3) 0.089(2) 0.0771(19) 0.0180(17) 0.0373(18) -0.001(2)
C25 0.124(3) 0.077(2) 0.0778(19) 0.0247(16) 0.0009(19) 0.001(2)
C26 0.108(2) 0.068(2) 0.111(2) 0.0137(18) 0.011(2) 0.0277(18)
C27 0.0796(18) 0.0741(19) 0.0859(18) 0.0080(16) 0.0238(15) 0.0164(16)

loop_
_atom_type_symbol
_atom_type_description
_atom_type_scat_dispersion_real
_atom_type_scat_dispersion_imag
_atom_type_scat_source
C C 0.0033 0.0016 'International Tables Vol C Tables 4.2.6.8 and 6.1.1.4'
H H 0.0000 0.0000 'International Tables Vol C Tables 4.2.6.8 and 6.1.1.4'
N N 0.0061 0.0033 'International Tables Vol C Tables 4.2.6.8 and 6.1.1.4'
O O 0.0106 0.0060 'International Tables Vol C Tables 4.2.6.8 and 6.1.1.4'

loop_
_geom_angle_atom_site_label_1
_geom_angle_atom_site_label_2
_geom_angle_atom_site_label_3
_geom_angle
C13 N1 C15 117.44(17)
C13 N1 C14 126.27(17)
C15 N1 C14 115.33(17)
N2 N3 N4 173.8(3)
N3 N4 C7 114.61(19)
C2 C1 C6 119.7(3)
C1 C2 C3 120.2(3)
C2 C3 C4 121.1(2)
C3 C4 C5 118.4(2)
C3 C4 C7 119.50(19)
C5 C4 C7 122.0(2)
C6 C5 C4 120.0(2)
C1 C6 C5 120.6(2)
N4 C7 C4 109.22(17)
N4 C7 C8 103.24(17)
C4 C7 C8 116.41(16)
C7 C8 C9 116.12(17)
C7 C8 C13 107.13(16)
C9 C8 C13 106.50(16)
O1 C9 C10 122.1(2)
O1 C9 C8 118.78(19)
C10 C9 C8 119.10(18)
C9 C10 C11 115.3(2)
C12 C11 C10 113.0(3)
O2 C13 N1 121.5(2)
O2 C13 C8 118.27(19)
N1 C13 C8 120.26(17)
N1 C14 C22 114.02(17)
N1 C15 C16 114.32(18)
C17 C16 C21 117.8(2)
C17 C16 C15 123.3(2)
C21 C16 C15 118.9(2)
C16 C17 C18 121.1(3)
C19 C18 C17 120.0(3)
C20 C19 C18 120.1(3)
C19 C20 C21 120.1(3)
C20 C21 C16 120.9(3)
C27 C22 C23 118.0(2)
C27 C22 C14 122.7(2)
C23 C22 C14 119.3(2)
C22 C23 C24 121.0(3)
C25 C24 C23 120.2(3)
C24 C25 C26 119.8(3)
C25 C26 C27 120.0(3)
C22 C27 C26 121.0(3)

loop_
_geom_bond_atom_site_label_1
_geom_bond_atom_site_label_2
_geom_bond_distance
O1 C9 1.208(2)
O2 C13 1.230(2)
N1 C13 1.342(3)
N1 C15 1.462(3)
N1 C14 1.466(2)
N2 N3 1.130(3)
N3 N4 1.220(3)
N4 C7 1.506(3)
C1 C2 1.364(4)
C1 C6 1.372(4)
C2 C3 1.378(3)
C3 C4 1.384(3)
C4 C5 1.387(3)
C4 C7 1.516(3)
C5 C6 1.386(3)
C7 C8 1.531(3)
C8 C9 1.531(3)
C8 C13 1.538(3)
C9 C10 1.493(3)
C10 C11 1.526(3)
C11 C12 1.496(4)
C14 C22 1.505(3)
C15 C16 1.514(3)
C16 C17 1.374(3)
C16 C21 1.385(3)
C17 C18 1.380(3)
C18 C19 1.361(4)
C19 C20 1.360(4)
C20 C21 1.379(4)
C22 C27 1.367(3)
C22 C23 1.376(3)
C23 C24 1.379(3)
C24 C25 1.352(4)
C25 C26 1.365(4)
C26 C27 1.382(4)
